data_7008964
loop_
_publ_author_name
'Sasaki, Miwa'
'Manseki, Kazuhiro'
'Horiuchi, Hiroaki'
'Kumagai, Motoko'
'Sakamoto, Masatomi'
'Sakiyama, Hiroshi'
'Nishida, Yuzo'
'Sakai, Masahiro'
'Sadaoka, Yoshihiko'
'Ohba, Masaaki'
'\=Okawa, Hisashi'

_publ_section_title
;
 Synthesis, structure, and magnetic properties of discrete d--f
 heterodinuclear complexes designed from tetrahedrally distorted
 [Cu(salabza)]
 (H2salabza&#x2005;=&#x2005;N,N&#x200A;'-bis(salicylidene)-2-aminobenzylamine)
 and [Ln(hfac)3]
 (Hhfac&#x2005;=&#x2005;1,1,1,5,5,5-hexafluoroacetylacetone,
 Ln&#x2005;=&#x2005;Gd or Lu)
;
_journal_issue 3
_journal_name_full 'Journal of the Chemical Society, Dalton Transactions'
_journal_page_first 259
_journal_paper_doi 10.1039/a907423f
_journal_year 2000
_space_group_IT_number 14
_symmetry_cell_setting monoclinic
_symmetry_Int_Tables_number 14
_symmetry_space_group_name_Hall '-P 2yn'
_symmetry_space_group_name_H-M 'P 1 21/n 1'
_audit_creation_date 'Wed Jan  7 16:38:56 1998'
_audit_creation_method 'from TEXRAY.INF file'
_cell_angle_alpha 90
_cell_angle_beta 106.093(7)
_cell_angle_gamma 90
_cell_formula_units_Z 4.00
_cell_length_a 17.312(2)
_cell_length_b 14.030(1)
_cell_length_c 17.765(2)
_cell_measurement_reflns_used 25
_cell_measurement_temperature 23.0
_cell_measurement_theta_max 29.98
_cell_measurement_theta_min 29.74
_cell_volume 4145.8(7)
_computing_cell_refinement 'MSC/AFC Diffractometer Control'
_computing_data_collection 'MSC/AFC Diffractometer Control'
_computing_data_reduction 'teXsan: PROCESS (MSC)'
_computing_publication_material 'teXsan: FINISH (MSC)'
_computing_structure_refinement 'teXsan: LS (MSC)'
_diffrn_ambient_temperature 23.0
_diffrn_measurement_device AFC7R
_diffrn_measurement_method 'omega/2-theta scans'
_diffrn_radiation_monochromator graphite
_diffrn_radiation_source 'X-ray tube'
_diffrn_radiation_type MoKalpha
_diffrn_radiation_wavelength 0.7107
_diffrn_reflns_av_R_equivalents 3.57
_diffrn_reflns_number 10240
_diffrn_standards_decay_% 0.84
_diffrn_standards_interval_count 150
_diffrn_standards_number 3
_exptl_absorpt_coefficient_mu_cm 30.140
_exptl_absorpt_correction_T_max 1.000
_exptl_absorpt_correction_T_min 0.560
_exptl_absorpt_correction_type empirical
_exptl_crystal_colour green
_exptl_crystal_density_diffrn 1.903
_exptl_crystal_description prismatic
_exptl_crystal_F_000 2300.00
_exptl_crystal_size_max 0.250
_exptl_crystal_size_min 0.200
_refine_diff_density_max -0.62470
_refine_diff_density_min 0.94670
_refine_ls_extinction_coef 0.11148
_refine_ls_extinction_method Zachariasen_type_2_Gaussian_isotropic
_refine_ls_goodness_of_fit_obs 1.430
_refine_ls_matrix_type full
_refine_ls_number_parameters 704
_refine_ls_number_reflns 6763
_refine_ls_number_restraints 0
_refine_ls_R_factor_obs 0.0320
_refine_ls_shift/esd_max 0.7770
_refine_ls_structure_factor_coef F
_refine_ls_weighting_scheme sigma
_refine_ls_wR_factor_obs 0.0260
_cod_data_source_file a907423f.txt
_cod_data_source_block '[Cu(salabza)Lu(hfac)3]'
_cod_depositor_comments
;
The following automatic conversions were performed:

'_atom_site_thermal_displace_type' tag value 'Uij' was replaced with
'Uani' value 97 times.

Automatic conversion script
Id: cif_fix_values 1646 2011-03-28 12:23:43Z adriana 

The following automatic conversions were performed:
data name '_exptl_crystal_f000' replaced with '_exptl_crystal_F_000'
as specified in the replacement file
'/home/antanas/src/cod-tools/trunk/data/replacement-values/replacement_tags.lst'.

Automatic conversion script
Id: cif_correct_tags 4998 2017-03-02 13:24:31Z antanas 
;
_cod_original_cell_volume 4145.7(6)
_cod_original_sg_symbol_H-M 'P 21/n     '
_cod_database_code 7008964
_exptl_absorpt_process_descript psi-scan
_diffrn_reflns_h_min 0
_diffrn_reflns_h_max 22
_diffrn_reflns_k_min 0
_diffrn_reflns_k_max 0
_diffrn_reflns_l_min -23
_diffrn_reflns_l_max 2
_diffrn_theta_max 27.4970
_diffrn_orient_matrix_11 -0.01956
_diffrn_orient_matrix_12 -0.01988
_diffrn_orient_matrix_13 0.04558
_diffrn_orient_matrix_21 -0.00623
_diffrn_orient_matrix_22 -0.06695
_diffrn_orient_matrix_23 -0.02010
_diffrn_orient_matrix_31 0.05651
_diffrn_orient_matrix_32 -0.01426
_diffrn_orient_matrix_33 0.03084

loop_
_symmetry_equiv_pos_as_xyz
'   +x,   +y,   +z'
1/2-x,1/2+y,1/2-z
'   -x,   -y,   -z'
1/2+x,1/2-y,1/2+z

loop_
_atom_site_aniso_label
_atom_site_aniso_U_11
_atom_site_aniso_U_22
_atom_site_aniso_U_33
_atom_site_aniso_U_12
_atom_site_aniso_U_13
_atom_site_aniso_U_23
Lu1 0.0441(1) 0.0412(1) 0.0374(1) -0.00332(10) 0.01264(8) -0.00335(9)
Cu1 0.0493(3) 0.0400(3) 0.0446(3) -0.0015(3) 0.0195(3) -0.0053(2)
F1 0.114(3) 0.064(2) 0.108(3) -0.019(2) 0.004(2) -0.006(2)
F2 0.100(3) 0.133(3) 0.070(2) -0.061(2) -0.028(2) 0.018(2)
F3 0.074(2) 0.143(4) 0.114(3) -0.043(2) 0.043(2) -0.016(3)
F4 0.082(4) 0.153(7) 0.061(4) -0.052(5) 0.021(3) 0.020(4)
F4' 0.11(2) 0.26(6) 0.06(2) 0.07(3) 0.05(2) 0.06(3)
F5 0.32(2) 0.32(2) 0.069(8) -0.24(2) 0.08(1) -0.06(1)
F5' 0.08(1) 0.09(1) 0.034(10) -0.019(9) -0.013(7) 0.034(9)
F6 0.18(1) 0.30(2) 0.25(2) 0.10(1) 0.10(1) 0.22(2)
F6' 0.34(5) 0.07(1) 0.048(9) -0.08(2) 0.05(2) -0.008(9)
F7 0.067(2) 0.076(2) 0.189(4) -0.026(2) 0.063(3) -0.051(3)
F8 0.071(2) 0.082(2) 0.075(2) 0.005(2) 0.035(2) -0.007(2)
F9 0.062(2) 0.117(3) 0.082(3) 0.036(2) 0.008(2) 0.014(2)
F10' 0.19(3) 0.17(3) 0.06(1) 0.10(3) -0.04(2) -0.07(2)
F10 0.102(5) 0.11(1) 0.18(1) -0.044(6) 0.075(7) -0.095(9)
F11' 0.29(7) 0.038(9) 0.13(3) 0.00(2) 0.13(4) -0.02(1)
F11 0.123(7) 0.088(6) 0.156(9) 0.021(5) 0.072(6) -0.032(5)
F12' 0.09(2) 0.13(3) 0.14(3) -0.01(2) 0.07(2) -0.07(2)
F12 0.165(10) 0.140(7) 0.073(6) -0.023(9) 0.071(6) -0.035(6)
F13' 0.07(1) 0.17(3) 0.06(1) -0.01(2) 0.03(1) 0.04(2)
F13 0.170(10) 0.17(1) 0.090(6) -0.055(8) 0.071(6) -0.030(7)
F14' 0.17(4) 0.09(2) 0.20(5) 0.02(2) 0.16(4) 0.00(2)
F14 0.091(7) 0.14(1) 0.156(9) 0.028(6) 0.081(6) 0.020(8)
F15' 0.14(4) 0.23(7) 0.29(5) -0.14(4) 0.09(4) -0.05(4)
F15 0.16(1) 0.076(5) 0.18(1) -0.006(6) 0.127(10) 0.017(6)
F16' 0.32(7) 0.09(2) 0.11(2) 0.13(4) 0.03(4) 0.00(2)
F16 0.20(1) 0.076(7) 0.36(3) 0.034(7) 0.08(2) 0.093(10)
F17' 0.10(2) 0.15(4) 0.14(3) 0.06(2) 0.04(2) 0.10(2)
F17 0.20(2) 0.24(3) 0.101(9) 0.11(2) 0.00(2) 0.05(1)
F18' 0.12(3) 0.15(3) 0.16(5) -0.05(3) -0.09(3) 0.08(3)
F18 0.123(9) 0.19(2) 0.15(2) 0.11(1) 0.050(9) 0.07(1)
O1 0.054(2) 0.042(2) 0.035(2) 0.002(1) 0.014(1) -0.005(1)
O2 0.049(2) 0.044(2) 0.043(2) -0.002(1) 0.023(1) -0.006(1)
O3 0.050(2) 0.050(2) 0.044(2) -0.008(2) 0.009(2) -0.002(2)
O4 0.047(2) 0.050(2) 0.042(2) -0.005(1) 0.012(2) 0.000(1)
O5 0.048(2) 0.047(2) 0.054(2) -0.005(1) 0.019(2) -0.009(2)
O6 0.061(2) 0.063(2) 0.063(2) -0.012(2) 0.029(2) -0.026(2)
O7 0.050(2) 0.053(2) 0.059(2) 0.005(2) 0.023(2) 0.003(2)
O8 0.064(2) 0.052(2) 0.059(2) 0.010(2) 0.022(2) 0.006(2)
N1 0.047(2) 0.045(2) 0.048(2) 0.001(2) 0.020(2) 0.000(2)
N2 0.047(2) 0.034(2) 0.057(3) 0.001(2) 0.014(2) -0.006(2)
C1 0.059(3) 0.049(3) 0.041(3) 0.005(2) 0.015(2) -0.005(2)
C2 0.065(3) 0.060(3) 0.043(3) 0.007(3) 0.021(3) 0.000(2)
C3 0.096(5) 0.082(4) 0.055(4) -0.005(4) 0.034(3) 0.001(3)
C4 0.142(7) 0.118(6) 0.043(4) -0.022(5) 0.033(4) -0.013(4)
C5 0.129(6) 0.106(5) 0.047(4) -0.032(5) 0.019(4) -0.023(4)
C6 0.091(4) 0.063(4) 0.049(3) -0.016(3) 0.017(3) -0.012(3)
C7 0.060(3) 0.057(3) 0.054(3) 0.007(2) 0.031(3) 0.006(2)
C8 0.050(3) 0.049(3) 0.049(3) -0.002(2) 0.017(2) 0.014(2)
C9 0.050(3) 0.043(3) 0.056(3) -0.003(2) 0.015(2) 0.010(2)
C10 0.068(4) 0.054(3) 0.078(4) -0.016(3) 0.017(3) 0.003(3)
C11 0.059(4) 0.077(4) 0.093(5) -0.028(3) 0.008(3) 0.014(4)
C12 0.051(3) 0.080(4) 0.100(5) -0.009(3) 0.028(3) 0.017(4)
C13 0.061(3) 0.060(3) 0.070(4) 0.001(3) 0.030(3) 0.008(3)
C14 0.051(3) 0.038(3) 0.075(4) 0.001(2) 0.026(3) -0.003(2)
C15 0.044(3) 0.047(3) 0.057(3) 0.003(2) 0.011(2) -0.018(2)
C16 0.041(3) 0.051(3) 0.042(3) 0.000(2) 0.011(2) -0.010(2)
C17 0.033(2) 0.050(3) 0.036(2) 0.002(2) 0.008(2) -0.006(2)
C18 0.044(3) 0.054(3) 0.049(3) 0.004(2) 0.019(2) 0.001(2)
C19 0.051(3) 0.077(4) 0.049(3) -0.002(3) 0.024(2) 0.000(3)
C20 0.063(3) 0.084(4) 0.050(3) 0.003(3) 0.029(3) -0.012(3)
C21 0.057(3) 0.063(3) 0.053(3) 0.003(3) 0.020(3) -0.023(3)
C22 0.056(3) 0.070(4) 0.056(4) -0.018(3) 0.005(3) 0.001(3)
C23 0.042(3) 0.052(3) 0.046(3) -0.003(2) 0.009(2) 0.000(2)
C24 0.060(3) 0.080(4) 0.046(3) -0.021(3) 0.003(2) 0.001(3)
C25 0.054(3) 0.069(3) 0.040(3) -0.006(3) 0.011(2) 0.005(3)
C26 0.082(5) 0.126(7) 0.048(4) -0.035(5) 0.002(4) 0.021(4)
C27 0.047(3) 0.050(3) 0.067(4) 0.001(2) 0.013(3) -0.011(3)
C28 0.042(2) 0.039(2) 0.045(3) 0.004(2) 0.011(2) 0.005(2)
C29 0.047(3) 0.044(3) 0.055(3) -0.002(2) 0.013(2) -0.007(2)
C30 0.062(3) 0.048(3) 0.042(3) -0.001(2) 0.016(2) -0.009(2)
C31 0.076(5) 0.078(5) 0.095(6) -0.019(4) 0.048(4) -0.044(4)
C32 0.077(5) 0.078(5) 0.095(6) 0.012(4) 0.048(4) 0.002(5)
C33 0.052(3) 0.060(3) 0.057(3) -0.004(2) 0.026(3) -0.007(3)
C34 0.071(4) 0.068(4) 0.076(4) 0.019(3) 0.036(3) 0.005(3)
C35 0.060(4) 0.052(3) 0.063(4) 0.010(3) 0.010(3) -0.004(3)
C36 0.128(8) 0.101(7) 0.101(7) 0.057(6) 0.047(7) 0.032(6)

loop_
_atom_site_label
_atom_site_fract_x
_atom_site_fract_y
_atom_site_fract_z
_atom_site_U_iso_or_equiv
_atom_site_thermal_displace_type
_atom_site_calc_flag
_atom_site_calc_attached_atom
Lu1 0.16334(1) 0.22031(1) -0.02446(1) 0.0406 Uani ? ?
Cu1 0.14457(3) 0.44429(4) -0.05172(3) 0.0434 Uani ? ?
F1 0.3289(2) 0.4890(2) 0.1270(2) 0.1006 Uani ? ?
F2 0.4052(2) 0.3977(3) 0.2110(2) 0.1115 Uani ? ?
F3 0.4083(2) 0.3966(3) 0.0929(2) 0.1069 Uani ? ?
F4 0.1300(4) 0.1345(9) 0.2295(4) 0.0983 Uani ? ?
F4' 0.146(3) 0.208(5) 0.263(2) 0.1363 Uani ? ?
F5 0.217(2) 0.217(2) 0.2977(8) 0.2306 Uani ? ?
F5' 0.253(1) 0.170(2) 0.297(1) 0.0725 Uani ? ?
F6 0.251(1) 0.092(2) 0.257(1) 0.2337 Uani ? ?
F6' 0.197(3) 0.068(2) 0.222(1) 0.1544 Uani ? ?
F7 -0.1325(2) 0.0278(2) -0.0742(2) 0.1051 Uani ? ?
F8 -0.0985(2) 0.1423(2) 0.0056(2) 0.0728 Uani ? ?
F9 -0.1405(2) 0.1715(3) -0.1150(2) 0.0893 Uani ? ?
F10' 0.058(3) -0.016(3) -0.265(1) 0.1564 Uani ? ?
F10 0.0403(7) -0.1027(10) -0.212(1) 0.1221 Uani ? ?
F11' 0.068(4) -0.125(2) -0.177(3) 0.1384 Uani ? ?
F11 0.1631(6) -0.0929(7) -0.1476(6) 0.1154 Uani ? ?
F12' 0.167(2) -0.048(3) -0.192(2) 0.1129 Uani ? ?
F12 0.1170(9) -0.0061(7) -0.2459(6) 0.1183 Uani ? ?
F13' 0.311(2) 0.241(2) -0.222(2) 0.0972 Uani ? ?
F13 0.3053(9) 0.1863(9) -0.2311(7) 0.1362 Uani ? ?
F14' 0.395(2) 0.142(3) -0.184(3) 0.1314 Uani ? ?
F14 0.4281(8) 0.1764(9) -0.1544(9) 0.1185 Uani ? ?
F15' 0.403(3) 0.290(5) -0.139(4) 0.2129 Uani ? ?
F15 0.3673(8) 0.3028(7) -0.1617(8) 0.1236 Uani ? ?
F16' 0.383(6) -0.070(3) 0.028(2) 0.1790 Uani ? ?
F16 0.3176(9) -0.075(1) 0.057(2) 0.2121 Uani ? ?
F17' 0.333(2) -0.024(3) 0.116(2) 0.1282 Uani ? ?
F17 0.383(2) 0.027(2) 0.1383(9) 0.1890 Uani ? ?
F18' 0.436(3) 0.035(4) 0.119(4) 0.1721 Uani ? ?
F18 0.432(1) -0.028(2) 0.055(1) 0.1544 Uani ? ?
O1 0.1213(2) 0.3331(2) -0.1179(2) 0.0435 Uani ? ?
O2 0.0987(2) 0.3639(2) 0.0126(2) 0.0434 Uani ? ?
O3 0.2614(2) 0.3206(2) 0.0454(2) 0.0488 Uani ? ?
O4 0.1651(2) 0.1895(2) 0.1019(2) 0.0463 Uani ? ?
O5 0.0334(2) 0.1738(2) -0.0379(2) 0.0488 Uani ? ?
O6 0.1369(2) 0.0933(2) -0.1102(2) 0.0601 Uani ? ?
O7 0.2571(2) 0.2291(2) -0.0958(2) 0.0523 Uani ? ?
O8 0.2609(2) 0.1091(2) 0.0280(2) 0.0572 Uani ? ?
N1 0.2197(2) 0.4943(3) -0.1065(2) 0.0454 Uani ? ?
N2 0.1445(2) 0.5587(2) 0.0078(2) 0.0462 Uani ? ?
C1 0.1179(3) 0.3363(3) -0.1946(3) 0.0495 Uani ? ?
C2 0.1630(3) 0.4020(4) -0.2246(3) 0.0546 Uani ? ?
C3 0.1573(4) 0.3995(4) -0.3053(3) 0.0749 Uani ? ?
C4 0.1093(5) 0.3352(5) -0.3537(3) 0.0998 Uani ? ?
C5 0.0654(4) 0.2720(5) -0.3237(3) 0.0951 Uani ? ?
C6 0.0693(3) 0.2710(4) -0.2452(3) 0.0679 Uani ? ?
C7 0.2170(3) 0.4709(3) -0.1770(3) 0.0540 Uani ? ?
C8 0.2832(3) 0.5562(3) -0.0646(3) 0.0487 Uani ? ?
C9 0.2647(3) 0.6283(3) -0.0182(3) 0.0496 Uani ? ?
C10 0.3275(3) 0.6852(4) 0.0253(3) 0.0677 Uani ? ?
C11 0.4051(3) 0.6710(4) 0.0221(4) 0.0788 Uani ? ?
C12 0.4225(3) 0.5997(4) -0.0229(4) 0.0755 Uani ? ?
C13 0.3623(3) 0.5418(4) -0.0664(3) 0.0612 Uani ? ?
C14 0.1801(3) 0.6449(3) -0.0159(3) 0.0531 Uani ? ?
C15 0.1107(3) 0.5645(3) 0.0625(3) 0.0500 Uani ? ?
C16 0.0735(3) 0.4895(3) 0.0949(3) 0.0448 Uani ? ?
C17 0.0694(2) 0.3927(3) 0.0698(2) 0.0400 Uani ? ?
C18 0.0319(3) 0.3275(3) 0.1074(3) 0.0479 Uani ? ?
C19 0.0012(3) 0.3535(4) 0.1676(3) 0.0571 Uani ? ?
C20 0.0046(3) 0.4476(4) 0.1928(3) 0.0630 Uani ? ?
C21 0.0399(3) 0.5139(4) 0.1564(3) 0.0570 Uani ? ?
C22 0.3600(3) 0.4028(4) 0.1384(3) 0.0629 Uani ? ?
C23 0.2938(3) 0.3279(3) 0.1179(3) 0.0474 Uani ? ?
C24 0.2764(3) 0.2779(4) 0.1774(3) 0.0639 Uani ? ?
C25 0.2135(3) 0.2126(4) 0.1648(3) 0.0544 Uani ? ?
C26 0.2010(5) 0.1614(7) 0.2367(4) 0.0886 Uani ? ?
C27 -0.0963(3) 0.1107(4) -0.0633(3) 0.0553 Uani ? ?
C28 -0.0110(3) 0.1077(3) -0.0726(3) 0.0421 Uani ? ?
C29 0.0066(3) 0.0358(3) -0.1183(3) 0.0490 Uani ? ?
C30 0.0803(3) 0.0360(3) -0.1339(3) 0.0502 Uani ? ?
C31 0.0971(5) -0.0416(5) -0.1879(5) 0.0781 Uani ? ?
C32 0.3559(4) 0.2127(6) -0.1607(5) 0.0783 Uani ? ?
C33 0.3175(3) 0.1837(4) -0.0964(3) 0.0543 Uani ? ?
C34 0.3551(3) 0.1110(4) -0.0463(3) 0.0684 Uani ? ?
C35 0.3222(3) 0.0797(4) 0.0122(3) 0.0600 Uani ? ?
C36 0.3658(7) -0.0005(8) 0.0662(6) 0.1069 Uani ? ?
H1 0.1898 0.4450 -0.3266 0.0888 Uani ? ?
H2 0.1055 0.3333 -0.4096 0.1118 Uani ? ?
H3 0.0291 0.2275 -0.3592 0.1056 Uani ? ?
H4 0.0370 0.2234 -0.2248 0.0578 Uani ? ?
H5 0.2636 0.4923 -0.2049 0.0716 Uani ? ?
H6 0.3158 0.7362 0.0599 0.0817 Uani ? ?
H7 0.4481 0.7120 0.0525 0.0928 Uani ? ?
H8 0.4774 0.5903 -0.0252 0.0891 Uani ? ?
H9 0.3753 0.4895 -0.0990 0.0730 Uani ? ?
H10 0.1689 0.6977 0.0186 0.0716 Uani ? ?
H11 0.1402 0.6609 -0.0715 0.0716 Uani ? ?
H12 0.1087 0.6277 0.0852 0.0578 Uani ? ?
H13 0.0347 0.2519 0.0898 0.0716 Uani ? ?
H14 -0.0219 0.3113 0.2078 0.0716 Uani ? ?
H15 -0.0184 0.4769 0.2420 0.0716 Uani ? ?
H16 0.0484 0.5856 0.1748 0.0716 Uani ? ?
H17 0.3099 0.2884 0.2314 0.0743 Uani ? ?
H18 -0.0391 -0.0188 -0.1340 0.0716 Uani ? ?
H19 0.3975 0.0659 -0.0773 0.0716 Uani ? ?

loop_
_atom_type_symbol
_atom_type_oxidation_number
_atom_type_number_in_cell
_atom_type_scat_dispersion_real
_atom_type_scat_dispersion_imag
_atom_type_scat_source
C 0 144 0.003 0.002 'International Tables'
H 0 76 0.000 0.000 'International Tables'
N 0 8 0.006 0.003 'International Tables'
O 0 32 0.011 0.006 'International Tables'
F 0 72 0.017 0.010 'International Tables'
Cu 0 4 0.320 1.265 'International Tables'
Lu 0 4 -0.472 5.858 'International Tables'

loop_
_geom_angle_atom_site_label_1
_geom_angle_atom_site_label_2
_geom_angle_atom_site_label_3
_geom_angle
_geom_angle_site_symmetry_1
_geom_angle_site_symmetry_2
_geom_angle_site_symmetry_3
_geom_angle_publ_flag
Cu(1) Lu(1) O(1) 36.81(7) ? ? ? yes
Cu(1) Lu(1) O(2) 37.25(7) ? ? ? yes
Cu(1) Lu(1) O(3) 60.28(8) ? ? ? yes
Cu(1) Lu(1) O(4) 108.08(7) ? ? ? yes
Cu(1) Lu(1) O(5) 102.10(7) ? ? ? yes
Cu(1) Lu(1) O(6) 132.02(9) ? ? ? yes
Cu(1) Lu(1) O(7) 85.51(8) ? ? ? yes
Cu(1) Lu(1) O(8) 139.86(8) ? ? ? yes
O(1) Lu(1) O(2) 63.27(10) ? ? ? yes
O(1) Lu(1) O(3) 90.4(1) ? ? ? yes
O(1) Lu(1) O(4) 140.3(1) ? ? ? yes
O(1) Lu(1) O(5) 90.9(1) ? ? ? yes
O(1) Lu(1) O(6) 95.2(1) ? ? ? yes
O(1) Lu(1) O(7) 72.2(1) ? ? ? yes
O(1) Lu(1) O(8) 145.4(1) ? ? ? yes
O(2) Lu(1) O(3) 71.20(10) ? ? ? yes
O(2) Lu(1) O(4) 77.07(10) ? ? ? yes
O(2) Lu(1) O(5) 75.91(10) ? ? ? yes
O(2) Lu(1) O(6) 141.4(1) ? ? ? yes
O(2) Lu(1) O(7) 122.4(1) ? ? ? yes
O(2) Lu(1) O(8) 141.1(1) ? ? ? yes
O(3) Lu(1) O(4) 77.1(1) ? ? ? yes
O(3) Lu(1) O(5) 142.3(1) ? ? ? yes
O(3) Lu(1) O(6) 144.6(1) ? ? ? yes
O(3) Lu(1) O(7) 74.8(1) ? ? ? yes
O(3) Lu(1) O(8) 81.2(1) ? ? ? yes
O(4) Lu(1) O(5) 78.0(1) ? ? ? yes
O(4) Lu(1) O(6) 116.8(1) ? ? ? yes
O(4) Lu(1) O(7) 136.6(1) ? ? ? yes
O(4) Lu(1) O(8) 70.3(1) ? ? ? yes
O(5) Lu(1) O(6) 72.7(1) ? ? ? yes
O(5) Lu(1) O(7) 140.6(1) ? ? ? yes
O(5) Lu(1) O(8) 116.0(1) ? ? ? yes
O(6) Lu(1) O(7) 73.8(1) ? ? ? yes
O(6) Lu(1) O(8) 74.5(1) ? ? ? yes
O(7) Lu(1) O(8) 73.2(1) ? ? ? yes
Lu(1) Cu(1) O(1) 44.67(9) ? ? ? yes
Lu(1) Cu(1) O(2) 51.18(8) ? ? ? yes
Lu(1) Cu(1) N(1) 112.1(1) ? ? ? yes
Lu(1) Cu(1) N(2) 139.1(1) ? ? ? yes
O(1) Cu(1) O(2) 80.6(1) ? ? ? yes
O(1) Cu(1) N(1) 92.4(1) ? ? ? yes
O(1) Cu(1) N(2) 168.4(1) ? ? ? yes
O(2) Cu(1) N(1) 160.8(1) ? ? ? yes
O(2) Cu(1) N(2) 95.7(1) ? ? ? yes
N(1) Cu(1) N(2) 94.3(2) ? ? ? yes
F(4') F(4) F(6') 120(1) ? ? ? yes
F(4') F(4) C(26) 66(1) ? ? ? yes
F(6') F(4) C(26) 56.6(10) ? ? ? yes
F(4) F(4') F(5) 114(3) ? ? ? yes
F(4) F(4') C(26) 59(2) ? ? ? yes
F(5) F(4') C(26) 60(1) ? ? ? yes
F(4') F(5) F(5') 120(4) ? ? ? yes
F(4') F(5) C(26) 63(2) ? ? ? yes
F(5') F(5) C(26) 62(1) ? ? ? yes
F(5) F(5') F(6) 134(2) ? ? ? yes
F(5) F(5') C(26) 74(1) ? ? ? yes
F(6) F(5') C(26) 62(1) ? ? ? yes
F(5') F(6) F(6') 119(3) ? ? ? yes
F(5') F(6) C(26) 55(1) ? ? ? yes
F(6') F(6) C(26) 69(1) ? ? ? yes
F(4) F(6') F(6) 109(2) ? ? ? yes
F(4) F(6') C(26) 51(1) ? ? ? yes
F(6) F(6') C(26) 64(1) ? ? ? yes
F(10) F(10') F(12) 104(2) ? ? ? yes
F(10) F(10') C(31) 49(1) ? ? ? yes
F(12) F(10') C(31) 61(1) ? ? ? yes
F(10') F(10) F(11') 128(3) ? ? ? yes
F(10') F(10) C(31) 56.1(10) ? ? ? yes
F(11') F(10) C(31) 75(3) ? ? ? yes
F(10) F(11') F(11) 120(4) ? ? ? yes
F(10) F(11') C(31) 71(2) ? ? ? yes
F(11) F(11') C(31) 53(1) ? ? ? yes
F(11') F(11) F(12') 101(2) ? ? ? yes
F(11') F(11) C(31) 50(1) ? ? ? yes
F(12') F(11) C(31) 59(1) ? ? ? yes
F(11) F(12') F(12) 135(2) ? ? ? yes
F(11) F(12') C(31) 74(2) ? ? ? yes
F(12) F(12') C(31) 62(1) ? ? ? yes
F(10') F(12) F(12') 128(2) ? ? ? yes
F(10') F(12) C(31) 74(2) ? ? ? yes
F(12') F(12) C(31) 58(1) ? ? ? yes
F(13) F(13') F(15) 136(3) ? ? ? yes
F(13) F(13') C(32) 82(2) ? ? ? yes
F(15) F(13') C(32) 54(1) ? ? ? yes
F(13') F(13) F(14') 102(3) ? ? ? yes
F(13') F(13) C(32) 62(2) ? ? ? yes
F(14') F(13) C(32) 50(1) ? ? ? yes
F(13) F(14') F(14) 119(4) ? ? ? yes
F(13) F(14') C(32) 52(1) ? ? ? yes
F(14) F(14') C(32) 71(3) ? ? ? yes
F(14') F(14) F(15') 119(4) ? ? ? yes
F(14') F(14) C(32) 72(3) ? ? ? yes
F(15') F(14) C(32) 51(1) ? ? ? yes
F(14) F(15') F(15) 113(6) ? ? ? yes
F(14) F(15') C(32) 50(2) ? ? ? yes
F(15) F(15') C(32) 69(4) ? ? ? yes
F(13') F(15) F(15') 125(6) ? ? ? yes
F(13') F(15) C(32) 51(1) ? ? ? yes
F(15') F(15) C(32) 80(5) ? ? ? yes
F(16) F(16') F(18) 120(3) ? ? ? yes
F(16) F(16') C(36) 59(2) ? ? ? yes
F(18) F(16') C(36) 66(2) ? ? ? yes
F(16') F(16) F(17') 106(3) ? ? ? yes
F(16') F(16) C(36) 56(2) ? ? ? yes
F(17') F(16) C(36) 57(1) ? ? ? yes
F(16) F(17') F(17) 129(3) ? ? ? yes
F(16) F(17') C(36) 65(2) ? ? ? yes
F(17) F(17') C(36) 66(2) ? ? ? yes
F(17') F(17) F(18') 126(4) ? ? ? yes
F(17') F(17) C(36) 60(1) ? ? ? yes
F(18') F(17) C(36) 72(3) ? ? ? yes
F(17) F(18') F(18) 109(3) ? ? ? yes
F(17) F(18') C(36) 61(1) ? ? ? yes
F(18) F(18') C(36) 53(1) ? ? ? yes
F(16') F(18) F(18') 125(3) ? ? ? yes
F(16') F(18) C(36) 66(2) ? ? ? yes
F(18') F(18) C(36) 62(2) ? ? ? yes
Lu(1) O(1) Cu(1) 98.5(1) ? ? ? yes
Lu(1) O(1) C(1) 132.8(3) ? ? ? yes
Cu(1) O(1) C(1) 122.2(3) ? ? ? yes
Lu(1) O(2) Cu(1) 91.6(1) ? ? ? yes
Lu(1) O(2) C(17) 138.8(3) ? ? ? yes
Cu(1) O(2) C(17) 126.0(3) ? ? ? yes
Lu(1) O(3) C(23) 131.2(3) ? ? ? yes
Lu(1) O(4) C(25) 131.2(3) ? ? ? yes
Lu(1) O(5) C(28) 135.5(3) ? ? ? yes
Lu(1) O(6) C(30) 135.5(3) ? ? ? yes
Lu(1) O(7) C(33) 134.7(3) ? ? ? yes
Lu(1) O(8) C(35) 135.4(4) ? ? ? yes
Cu(1) N(1) C(7) 123.0(3) ? ? ? yes
Cu(1) N(1) C(8) 118.6(3) ? ? ? yes
C(7) N(1) C(8) 118.4(4) ? ? ? yes
Cu(1) N(2) C(14) 117.7(3) ? ? ? yes
Cu(1) N(2) C(15) 123.1(3) ? ? ? yes
C(14) N(2) C(15) 119.0(4) ? ? ? yes
O(1) C(1) C(2) 122.1(4) ? ? ? yes
O(1) C(1) C(6) 118.7(5) ? ? ? yes
C(2) C(1) C(6) 119.2(5) ? ? ? yes
C(1) C(2) C(3) 118.6(5) ? ? ? yes
C(1) C(2) C(7) 123.8(4) ? ? ? yes
C(3) C(2) C(7) 117.6(5) ? ? ? yes
C(2) C(3) C(4) 121.2(6) ? ? ? yes
C(2) C(3) H(1) 118.9393 ? ? ? no
C(4) C(3) H(1) 119.8966 ? ? ? no
C(3) C(4) C(5) 119.6(6) ? ? ? yes
C(3) C(4) H(2) 121.0824 ? ? ? no
C(5) C(4) H(2) 119.3642 ? ? ? no
C(4) C(5) C(6) 121.6(6) ? ? ? yes
C(4) C(5) H(3) 119.2052 ? ? ? no
C(6) C(5) H(3) 119.1845 ? ? ? no
C(1) C(6) C(5) 119.9(5) ? ? ? yes
C(1) C(6) H(4) 120.1620 ? ? ? no
C(5) C(6) H(4) 119.9311 ? ? ? no
N(1) C(7) C(2) 125.8(5) ? ? ? yes
N(1) C(7) H(5) 122.5166 ? ? ? no
C(2) C(7) H(5) 110.9006 ? ? ? no
N(1) C(8) C(9) 118.5(4) ? ? ? yes
N(1) C(8) C(13) 121.1(5) ? ? ? yes
C(9) C(8) C(13) 120.4(5) ? ? ? yes
C(8) C(9) C(10) 118.1(5) ? ? ? yes
C(8) C(9) C(14) 121.0(4) ? ? ? yes
C(10) C(9) C(14) 120.9(5) ? ? ? yes
C(9) C(10) C(11) 120.9(5) ? ? ? yes
C(9) C(10) H(6) 119.4158 ? ? ? no
C(11) C(10) H(6) 119.7162 ? ? ? no
C(10) C(11) C(12) 120.5(5) ? ? ? yes
C(10) C(11) H(7) 119.6854 ? ? ? no
C(12) C(11) H(7) 119.7998 ? ? ? no
C(11) C(12) C(13) 120.3(5) ? ? ? yes
C(11) C(12) H(8) 120.0861 ? ? ? no
C(13) C(12) H(8) 119.6228 ? ? ? no
C(8) C(13) C(12) 119.9(5) ? ? ? yes
C(8) C(13) H(9) 120.0946 ? ? ? no
C(12) C(13) H(9) 120.0475 ? ? ? no
N(2) C(14) C(9) 111.8(4) ? ? ? yes
N(2) C(14) H(10) 105.2020 ? ? ? no
N(2) C(14) H(11) 103.0064 ? ? ? no
C(9) C(14) H(10) 118.9446 ? ? ? no
C(9) C(14) H(11) 113.3439 ? ? ? no
H(10) C(14) H(11) 102.9843 ? ? ? no
N(2) C(15) C(16) 127.8(4) ? ? ? yes
N(2) C(15) H(12) 116.7086 ? ? ? no
C(16) C(15) H(12) 115.4394 ? ? ? no
C(15) C(16) C(17) 124.2(4) ? ? ? yes
C(15) C(16) C(21) 117.3(4) ? ? ? yes
C(17) C(16) C(21) 118.5(4) ? ? ? yes
O(2) C(17) C(16) 122.5(4) ? ? ? yes
O(2) C(17) C(18) 119.8(4) ? ? ? yes
C(16) C(17) C(18) 117.7(4) ? ? ? yes
C(17) C(18) C(19) 122.1(5) ? ? ? yes
C(17) C(18) H(13) 115.3783 ? ? ? no
C(19) C(18) H(13) 122.1453 ? ? ? no
C(18) C(19) C(20) 121.0(5) ? ? ? yes
C(18) C(19) H(14) 131.4082 ? ? ? no
C(20) C(19) H(14) 107.2233 ? ? ? no
C(19) C(20) C(21) 118.5(5) ? ? ? yes
C(19) C(20) H(15) 126.9006 ? ? ? no
C(21) C(20) H(15) 114.6319 ? ? ? no
C(16) C(21) C(20) 122.3(5) ? ? ? yes
C(16) C(21) H(16) 114.6360 ? ? ? no
C(20) C(21) H(16) 122.8971 ? ? ? no
F(1) C(22) F(2) 107.9(5) ? ? ? yes
F(1) C(22) F(3) 105.7(5) ? ? ? yes
F(1) C(22) C(23) 110.4(4) ? ? ? yes
F(2) C(22) F(3) 107.0(5) ? ? ? yes
F(2) C(22) C(23) 113.7(5) ? ? ? yes
F(3) C(22) C(23) 111.7(5) ? ? ? yes
O(3) C(23) C(22) 113.2(4) ? ? ? yes
O(3) C(23) C(24) 128.1(4) ? ? ? yes
C(22) C(23) C(24) 118.7(5) ? ? ? yes
C(23) C(24) C(25) 122.9(5) ? ? ? yes
C(23) C(24) H(17) 118.6339 ? ? ? no
C(25) C(24) H(17) 118.4801 ? ? ? no
O(4) C(25) C(24) 128.3(5) ? ? ? yes
O(4) C(25) C(26) 114.3(5) ? ? ? yes
C(24) C(25) C(26) 117.4(5) ? ? ? yes
F(4) C(26) F(4') 53(3) ? ? ? yes
F(4) C(26) F(5) 104(1) ? ? ? yes
F(4) C(26) F(5') 126(1) ? ? ? yes
F(4) C(26) F(6) 111(1) ? ? ? yes
F(4) C(26) F(6') 71(1) ? ? ? yes
F(4) C(26) C(25) 114.6(6) ? ? ? yes
F(4') C(26) F(5) 55(2) ? ? ? yes
F(4') C(26) F(5') 94(2) ? ? ? yes
F(4') C(26) F(6) 139(1) ? ? ? yes
F(4') C(26) F(6') 122(2) ? ? ? yes
F(4') C(26) C(25) 109(1) ? ? ? yes
F(5) C(26) F(5') 42(1) ? ? ? yes
F(5) C(26) F(6) 104(1) ? ? ? yes
F(5) C(26) F(6') 137(1) ? ? ? yes
F(5) C(26) C(25) 111.4(10) ? ? ? yes
F(5') C(26) F(6) 62(1) ? ? ? yes
F(5') C(26) F(6') 104(1) ? ? ? yes
F(5') C(26) C(25) 116(1) ? ? ? yes
F(6) C(26) F(6') 46(1) ? ? ? yes
F(6) C(26) C(25) 110.6(9) ? ? ? yes
F(6') C(26) C(25) 108(1) ? ? ? yes
F(7) C(27) F(8) 107.6(5) ? ? ? yes
F(7) C(27) F(9) 107.9(4) ? ? ? yes
F(7) C(27) C(28) 113.3(4) ? ? ? yes
F(8) C(27) F(9) 105.6(4) ? ? ? yes
F(8) C(27) C(28) 112.8(4) ? ? ? yes
F(9) C(27) C(28) 109.3(4) ? ? ? yes
O(5) C(28) C(27) 113.9(4) ? ? ? yes
O(5) C(28) C(29) 128.7(4) ? ? ? yes
C(27) C(28) C(29) 117.4(4) ? ? ? yes
C(28) C(29) C(30) 118.9(4) ? ? ? yes
C(28) C(29) H(18) 113.9199 ? ? ? no
C(30) C(29) H(18) 126.9814 ? ? ? no
O(6) C(30) C(29) 128.2(4) ? ? ? yes
O(6) C(30) C(31) 113.6(5) ? ? ? yes
C(29) C(30) C(31) 118.1(5) ? ? ? yes
F(10') C(31) F(10) 74(1) ? ? ? yes
F(10') C(31) F(11') 105(2) ? ? ? yes
F(10') C(31) F(11) 139(1) ? ? ? yes
F(10') C(31) F(12') 100(1) ? ? ? yes
F(10') C(31) F(12) 43(1) ? ? ? yes
F(10') C(31) C(30) 107(1) ? ? ? yes
F(10) C(31) F(11') 33(2) ? ? ? yes
F(10) C(31) F(11) 105.8(9) ? ? ? yes
F(10) C(31) F(12') 126(1) ? ? ? yes
F(10) C(31) F(12) 110.4(10) ? ? ? yes
F(10) C(31) C(30) 114.7(7) ? ? ? yes
F(11') C(31) F(11) 75(2) ? ? ? yes
F(11') C(31) F(12') 111(2) ? ? ? yes
F(11') C(31) F(12) 132(1) ? ? ? yes
F(11') C(31) C(30) 112(1) ? ? ? yes
F(11) C(31) F(12') 46(2) ? ? ? yes
F(11) C(31) F(12) 104.8(8) ? ? ? yes
F(11) C(31) C(30) 108.7(7) ? ? ? yes
F(12') C(31) F(12) 59(1) ? ? ? yes
F(12') C(31) C(30) 117(1) ? ? ? yes
F(12) C(31) C(30) 111.7(7) ? ? ? yes
F(13') C(32) F(13) 34(1) ? ? ? yes
F(13') C(32) F(14') 102(2) ? ? ? yes
F(13') C(32) F(14) 123(1) ? ? ? yes
F(13') C(32) F(15') 100(3) ? ? ? yes
F(13') C(32) F(15) 73(1) ? ? ? yes
F(13') C(32) C(33) 117(1) ? ? ? yes
F(13) C(32) F(14') 76(2) ? ? ? yes
F(13) C(32) F(14) 108(1) ? ? ? yes
F(13) C(32) F(15') 131(3) ? ? ? yes
F(13) C(32) F(15) 108(1) ? ? ? yes
F(13) C(32) C(33) 108.1(8) ? ? ? yes
F(14') C(32) F(14) 35(1) ? ? ? yes
F(14') C(32) F(15') 111(2) ? ? ? yes
F(14') C(32) F(15) 129(1) ? ? ? yes
F(14') C(32) C(33) 113(1) ? ? ? yes
F(14) C(32) F(15') 78(2) ? ? ? yes
F(14) C(32) F(15) 103.6(9) ? ? ? yes
F(14) C(32) C(33) 115.5(9) ? ? ? yes
F(15') C(32) F(15) 29(3) ? ? ? yes
F(15') C(32) C(33) 110(2) ? ? ? yes
F(15) C(32) C(33) 112.0(7) ? ? ? yes
O(7) C(33) C(32) 114.7(5) ? ? ? yes
O(7) C(33) C(34) 128.5(5) ? ? ? yes
C(32) C(33) C(34) 116.8(5) ? ? ? yes
C(33) C(34) C(35) 119.7(5) ? ? ? yes
C(33) C(34) H(19) 109.0432 ? ? ? no
C(35) C(34) H(19) 126.9882 ? ? ? no
O(8) C(35) C(34) 128.2(5) ? ? ? yes
O(8) C(35) C(36) 114.0(6) ? ? ? yes
C(34) C(35) C(36) 117.8(6) ? ? ? yes
F(16') C(36) F(16) 63(3) ? ? ? yes
F(16') C(36) F(17') 113(3) ? ? ? yes
F(16') C(36) F(17) 137(2) ? ? ? yes
F(16') C(36) F(18') 109(2) ? ? ? yes
F(16') C(36) F(18) 47(3) ? ? ? yes
F(16') C(36) C(35) 112(1) ? ? ? yes
F(16) C(36) F(17') 57(1) ? ? ? yes
F(16) C(36) F(17) 109(1) ? ? ? yes
F(16) C(36) F(18') 140(1) ? ? ? yes
F(16) C(36) F(18) 107(1) ? ? ? yes
F(16) C(36) C(35) 108(1) ? ? ? yes
F(17') C(36) F(17) 52(1) ? ? ? yes
F(17') C(36) F(18') 96(2) ? ? ? yes
F(17') C(36) F(18) 130(1) ? ? ? yes
F(17') C(36) C(35) 113(1) ? ? ? yes
F(17) C(36) F(18') 46(2) ? ? ? yes
F(17) C(36) F(18) 106(1) ? ? ? yes
F(17) C(36) C(35) 109(1) ? ? ? yes
F(18') C(36) F(18) 64(3) ? ? ? yes
F(18') C(36) C(35) 110(1) ? ? ? yes
F(18) C(36) C(35) 115.4(10) ? ? ? yes

loop_
_geom_bond_atom_site_label_1
_geom_bond_atom_site_label_2
_geom_bond_distance
_geom_bond_site_symmetry_1
_geom_bond_site_symmetry_2
_geom_bond_publ_flag
Lu(1) Cu(1) 3.1825(7) ? ? yes
Lu(1) O(1) 2.262(3) ? ? yes
Lu(1) O(2) 2.481(3) ? ? yes
Lu(1) O(3) 2.287(3) ? ? yes
Lu(1) O(4) 2.279(3) ? ? yes
Lu(1) O(5) 2.290(3) ? ? yes
Lu(1) O(6) 2.306(3) ? ? yes
Lu(1) O(7) 2.322(3) ? ? yes
Lu(1) O(8) 2.298(3) ? ? yes
Cu(1) O(1) 1.928(3) ? ? yes
Cu(1) O(2) 1.927(3) ? ? yes
Cu(1) N(1) 1.957(4) ? ? yes
Cu(1) N(2) 1.922(4) ? ? yes
F(1) C(22) 1.316(6) ? ? yes
F(2) C(22) 1.312(6) ? ? yes
F(3) C(22) 1.318(6) ? ? yes
F(4) F(4') 1.18(7) ? ? yes
F(4) F(6') 1.52(4) ? ? yes
F(4) C(26) 1.258(9) ? ? yes
F(4') F(5) 1.23(4) ? ? yes
F(4') C(26) 1.34(3) ? ? yes
F(5) F(5') 0.92(3) ? ? yes
F(5) C(26) 1.30(2) ? ? yes
F(5') F(6) 1.29(3) ? ? yes
F(5') C(26) 1.20(2) ? ? yes
F(6) F(6') 1.03(3) ? ? yes
F(6) C(26) 1.29(2) ? ? yes
F(6') C(26) 1.34(2) ? ? yes
F(7) C(27) 1.311(5) ? ? yes
F(8) C(27) 1.312(6) ? ? yes
F(9) C(27) 1.329(6) ? ? yes
F(10') F(10) 1.62(4) ? ? yes
F(10') F(12) 1.00(4) ? ? yes
F(10') C(31) 1.39(2) ? ? yes
F(10) F(11') 0.74(5) ? ? yes
F(10) C(31) 1.28(1) ? ? yes
F(11') F(11) 1.65(5) ? ? yes
F(11') C(31) 1.31(3) ? ? yes
F(11) F(12') 1.03(4) ? ? yes
F(11) C(31) 1.37(1) ? ? yes
F(12') F(12) 1.24(4) ? ? yes
F(12') C(31) 1.23(2) ? ? yes
F(12) C(31) 1.27(1) ? ? yes
F(13') F(13) 0.79(3) ? ? yes
F(13') F(15) 1.51(3) ? ? yes
F(13') C(32) 1.22(3) ? ? yes
F(13) F(14') 1.67(4) ? ? yes
F(13) C(32) 1.36(1) ? ? yes
F(14') F(14) 0.82(4) ? ? yes
F(14') C(32) 1.33(4) ? ? yes
F(14) F(15') 1.69(7) ? ? yes
F(14) C(32) 1.33(1) ? ? yes
F(15') F(15) 0.67(7) ? ? yes
F(15') C(32) 1.35(5) ? ? yes
F(15) C(32) 1.28(1) ? ? yes
F(16') F(16) 1.37(8) ? ? yes
F(16') F(18) 1.03(7) ? ? yes
F(16') C(36) 1.27(3) ? ? yes
F(16) F(17') 1.23(4) ? ? yes
F(16) C(36) 1.32(2) ? ? yes
F(17') F(17) 1.12(3) ? ? yes
F(17') C(36) 1.22(3) ? ? yes
F(17) F(18') 1.07(6) ? ? yes
F(17) C(36) 1.29(2) ? ? yes
F(18') F(18) 1.42(7) ? ? yes
F(18') C(36) 1.40(3) ? ? yes
F(18) C(36) 1.27(1) ? ? yes
O(1) C(1) 1.348(5) ? ? yes
O(2) C(17) 1.318(5) ? ? yes
O(3) C(23) 1.259(5) ? ? yes
O(4) C(25) 1.240(5) ? ? yes
O(5) C(28) 1.253(5) ? ? yes
O(6) C(30) 1.248(5) ? ? yes
O(7) C(33) 1.228(5) ? ? yes
O(8) C(35) 1.242(6) ? ? yes
N(1) C(7) 1.285(6) ? ? yes
N(1) C(8) 1.436(5) ? ? yes
N(2) C(14) 1.471(5) ? ? yes
N(2) C(15) 1.269(6) ? ? yes
C(1) C(2) 1.405(6) ? ? yes
C(1) C(6) 1.391(6) ? ? yes
C(2) C(3) 1.411(7) ? ? yes
C(2) C(7) 1.444(6) ? ? yes
C(3) C(4) 1.359(8) ? ? yes
C(3) H(1) 0.9930 ? ? no
C(4) C(5) 1.368(8) ? ? yes
C(4) H(2) 0.9785 ? ? no
C(5) C(6) 1.377(7) ? ? yes
C(5) H(3) 0.9807 ? ? no
C(6) H(4) 1.0013 ? ? no
C(7) H(5) 1.0994 ? ? no
C(8) C(9) 1.396(6) ? ? yes
C(8) C(13) 1.393(6) ? ? yes
C(9) C(10) 1.396(6) ? ? yes
C(9) C(14) 1.495(6) ? ? yes
C(10) C(11) 1.375(7) ? ? yes
C(10) H(6) 0.9992 ? ? no
C(11) C(12) 1.365(8) ? ? yes
C(11) H(7) 0.9768 ? ? no
C(12) C(13) 1.378(7) ? ? yes
C(12) H(8) 0.9702 ? ? no
C(13) H(9) 0.9981 ? ? no
C(14) H(10) 1.0137 ? ? no
C(14) H(11) 1.0615 ? ? no
C(15) C(16) 1.434(6) ? ? yes
C(15) H(12) 0.9779 ? ? no
C(16) C(17) 1.426(6) ? ? yes
C(16) C(21) 1.414(6) ? ? yes
C(17) C(18) 1.395(6) ? ? yes
C(18) C(19) 1.369(6) ? ? yes
C(18) H(13) 1.1096 ? ? no
C(19) C(20) 1.390(7) ? ? yes
C(19) H(14) 1.0862 ? ? no
C(20) C(21) 1.369(7) ? ? yes
C(20) H(15) 1.1319 ? ? no
C(21) H(16) 1.0551 ? ? no
C(22) C(23) 1.523(6) ? ? yes
C(23) C(24) 1.370(6) ? ? yes
C(24) C(25) 1.392(6) ? ? yes
C(24) H(17) 0.9848 ? ? no
C(25) C(26) 1.531(7) ? ? yes
C(27) C(28) 1.532(6) ? ? yes
C(28) C(29) 1.382(6) ? ? yes
C(29) C(30) 1.379(6) ? ? yes
C(29) H(18) 1.0793 ? ? no
C(30) C(31) 1.532(7) ? ? yes
C(32) C(33) 1.527(7) ? ? yes
C(33) C(34) 1.391(7) ? ? yes
C(34) C(35) 1.388(7) ? ? yes
C(34) H(19) 1.2124 ? ? no
C(35) C(36) 1.535(8) ? ? yes
